data_7216482
loop_
_publ_author_name
'Wu, Shu-Ting'
'Tang, Hong-Liang'
'Lu, Shu-Mei'
'Ye, Qiao-Yan'
'Huang, Xi-He'
'Huang, Chang-Cang'
'Hu, Xiao-Lin'
'Zheng, Shou-Tian'

_publ_section_title
;
 Delicate modulated assembly of a new kind of trinuclear copper(ii) motif
 governed by N-containing agents
;
_journal_issue 42
_journal_name_full CrystEngComm
_journal_page_first 9792
_journal_paper_doi 10.1039/C4CE00898G
_journal_volume 16
_journal_year 2014
_chemical_formula_sum 'C41.5 H51.5 Cu3 N10.5 O11.5'
_chemical_formula_weight 1072.05
_chemical_name_systematic
;
 ?
;
_space_group_IT_number 15
_symmetry_cell_setting monoclinic
_symmetry_space_group_name_Hall '-C 2yc'
_symmetry_space_group_name_H-M 'C 1 2/c 1'
_atom_sites_solution_hydrogens mixed
_atom_sites_solution_primary direct
_atom_sites_solution_secondary difmap
_audit_creation_method SHELXL-97
_cell_angle_alpha 90.00
_cell_angle_beta 120.329(5)
_cell_angle_gamma 90.00
_cell_formula_units_Z 8
_cell_length_a 41.720(3)
_cell_length_b 8.6534(5)
_cell_length_c 28.881(2)
_cell_measurement_reflns_used 7898
_cell_measurement_temperature 113(2)
_cell_measurement_theta_max 25
_cell_measurement_theta_min 3.39
_cell_volume 8999.6(11)
_computing_cell_refinement 'Nonius CAD4 software'
_computing_data_collection 'Nonius CAD4 software'
_computing_data_reduction 'XCAD (P.McArdle, 2000)'
_computing_molecular_graphics 'ORTEX (P.McArdle, 1995)'
_computing_publication_material 'SHELXL-97/2 (Sheldrick,1997)'
_computing_structure_refinement 'SHELXL-97 (Sheldrick, 1997)'
_computing_structure_solution 'SHELXS-97 (Sheldrick, 1990)'
_diffrn_ambient_temperature 113(2)
_diffrn_measured_fraction_theta_full 0.996
_diffrn_measured_fraction_theta_max 0.996
_diffrn_measurement_device_type '4-circle diffractometer'
_diffrn_measurement_method 'scintillation counter'
_diffrn_radiation_monochromator graphite
_diffrn_radiation_source 'fine-focus sealed tube'
_diffrn_radiation_type MoK\a
_diffrn_radiation_wavelength 0.71073
_diffrn_reflns_av_R_equivalents 0.0602
_diffrn_reflns_av_sigmaI/netI 0.0604
_diffrn_reflns_limit_h_max 49
_diffrn_reflns_limit_h_min -49
_diffrn_reflns_limit_k_max 10
_diffrn_reflns_limit_k_min -9
_diffrn_reflns_limit_l_max 23
_diffrn_reflns_limit_l_min -34
_diffrn_reflns_number 28465
_diffrn_reflns_theta_full 25.00
_diffrn_reflns_theta_max 25.00
_diffrn_reflns_theta_min 3.39
_exptl_absorpt_coefficient_mu 1.478
_exptl_absorpt_correction_T_max 0.744
_exptl_absorpt_correction_T_min 0.497
_exptl_absorpt_correction_type multi-scan
_exptl_crystal_colour blue
_exptl_crystal_density_diffrn 1.582
_exptl_crystal_density_method 'not measured'
_exptl_crystal_description rhombic
_exptl_crystal_F_000 4424
_exptl_crystal_size_max 0.50
_exptl_crystal_size_mid 0.40
_exptl_crystal_size_min 0.20
_refine_diff_density_max 1.468
_refine_diff_density_min -0.608
_refine_diff_density_rms 0.126
_refine_ls_extinction_method none
_refine_ls_goodness_of_fit_ref 1.050
_refine_ls_hydrogen_treatment mixed
_refine_ls_matrix_type full
_refine_ls_number_parameters 640
_refine_ls_number_reflns 7898
_refine_ls_number_restraints 13
_refine_ls_restrained_S_all 1.051
_refine_ls_R_factor_all 0.0852
_refine_ls_R_factor_gt 0.0634
_refine_ls_shift/su_max 0.000
_refine_ls_shift/su_mean 0.000
_refine_ls_structure_factor_coef Fsqd
_refine_ls_weighting_details 'calc w=1/[\s^2^(Fo^2^)+(0.0600P)^2^+130.0610P] where P=(Fo^2^+2Fc^2^)/3'
_refine_ls_weighting_scheme calc
_refine_ls_wR_factor_gt 0.1486
_refine_ls_wR_factor_ref 0.1666
_reflns_number_gt 6183
_reflns_number_total 7898
_reflns_threshold_expression >2sigma(I)
_cod_data_source_file c4ce00898g2.cif
_cod_data_source_block p
_cod_depositor_comments
;
The following automatic conversions were performed:

'_symmetry_cell_setting' value 'Monoclinic' changed to 'monoclinic'
according to
/usr/data/users/saulius/crontab/automatic-downloads/rss-feeds/RSC/lib/dictionaries/cif_core.dic
dictionary named 'cif_core.dic' version 2.4.2 from
2011-04-26.

'_exptl_absorpt_correction_type' value 'Multi-scan'
changed to 'multi-scan' according to
/usr/data/users/saulius/crontab/automatic-downloads/rss-feeds/RSC/lib/dictionaries/cif_core.dic
dictionary named 'cif_core.dic' version 2.4.2 from 2011-04-26.

Automatic conversion script
Id: cif_fix_values 2281 2013-09-26 08:29:07Z andrius 

 Adding full bibliography for 7216478--7216482.cif.
;
_cod_original_cell_volume 8999.6(10)
_cod_original_sg_symbol_H-M C2/c
_cod_original_formula_sum 'C41.50 H51.50 Cu3 N10.50 O11.50'
_cod_database_code 7216482

loop_
_symmetry_equiv_pos_as_xyz
'x, y, z'
'-x, y, -z+1/2'
'x+1/2, y+1/2, z'
'-x+1/2, y+1/2, -z+1/2'
'-x, -y, -z'
'x, -y, z-1/2'
'-x+1/2, -y+1/2, -z'
'x+1/2, -y+1/2, z-1/2'

loop_
_atom_site_label
_atom_site_type_symbol
_atom_site_fract_x
_atom_site_fract_y
_atom_site_fract_z
_atom_site_U_iso_or_equiv
_atom_site_adp_type
_atom_site_occupancy
_atom_site_symmetry_multiplicity
_atom_site_calc_flag
_atom_site_refinement_flags
Cu1 Cu 0.12917(2) 0.97300(8) 0.32318(3) 0.02061(19) Uani 1 1 d .
Cu2 Cu 0.086568(18) 0.88220(8) 0.14455(3) 0.01766(19) Uani 1 1 d .
Cu3 Cu 0.112515(18) 0.89683(8) 0.00815(3) 0.01568(18) Uani 1 1 d .
O1 O 0.11467(12) 0.8007(4) 0.34926(15) 0.0233(9) Uani 1 1 d .
O2 O 0.06904(11) 0.7424(5) 0.17962(15) 0.0219(9) Uani 1 1 d .
O3 O 0.13877(11) 1.1456(4) 0.28729(15) 0.0200(9) Uani 1 1 d .
O4 O 0.15681(10) 0.9089(5) 0.07956(15) 0.0213(9) Uani 1 1 d .
O5 O 0.04658(10) 0.8298(5) 0.07410(15) 0.0197(9) Uani 1 1 d .
O6 O 0.06854(10) 0.8406(4) -0.05617(15) 0.0181(8) Uani 1 1 d .
N1 N 0.10723(12) 0.8874(5) 0.25285(18) 0.0173(10) Uani 1 1 d .
N2 N 0.11151(12) 0.9795(5) 0.21562(18) 0.0158(10) Uani 1 1 d .
N3 N 0.11358(12) 0.9108(5) 0.10568(18) 0.0177(10) Uani 1 1 d .
N4 N 0.08856(12) 0.8970(6) 0.04969(18) 0.0185(10) Uani 1 1 d .
N5 N 0.20563(13) 0.8709(6) -0.01712(19) 0.0193(10) Uani 1 1 d .
N6 N 0.16463(13) 0.6538(5) -0.06365(18) 0.0175(10) Uani 1 1 d .
N7 N 0.14370(12) 0.8595(5) -0.02683(18) 0.0151(10) Uani 1 1 d .
N8 N 0.15027(13) 0.9114(5) -0.10563(19) 0.0192(10) Uani 1 1 d .
C1 C 0.09213(15) 0.6873(6) 0.3202(2) 0.0192(12) Uani 1 1 d .
C2 C 0.07762(15) 0.6643(6) 0.2640(2) 0.0178(12) Uani 1 1 d .
C3 C 0.05458(16) 0.5357(7) 0.2390(3) 0.0258(14) Uani 1 1 d .
H3A H 0.0451 0.5201 0.2017 0.031 Uiso 1 1 calc R
C4 C 0.04529(17) 0.4323(8) 0.2661(3) 0.0275(14) Uani 1 1 d .
H4A H 0.0297 0.3466 0.2479 0.033 Uiso 1 1 calc R
C5 C 0.05914(16) 0.4545(7) 0.3212(3) 0.0264(14) Uani 1 1 d .
H5A H 0.0530 0.3835 0.3406 0.032 Uiso 1 1 calc R
C6 C 0.08152(16) 0.5789(7) 0.3468(2) 0.0240(13) Uani 1 1 d .
H6A H 0.0903 0.5931 0.3839 0.029 Uiso 1 1 calc R
C7 C 0.13618(15) 1.2221(6) 0.2059(2) 0.0167(12) Uani 1 1 d .
C8 C 0.16025(14) 1.1779(7) 0.1880(2) 0.0171(12) Uani 1 1 d .
C9 C 0.16507(16) 1.2805(7) 0.1542(2) 0.0229(13) Uani 1 1 d .
H9A H 0.1807 1.2523 0.1405 0.028 Uiso 1 1 calc R
C10 C 0.14733(17) 1.4215(7) 0.1407(2) 0.0267(14) Uani 1 1 d .
H10A H 0.1504 1.4886 0.1172 0.032 Uiso 1 1 calc R
C11 C 0.12519(17) 1.4661(7) 0.1609(2) 0.0266(14) Uani 1 1 d .
H11A H 0.1138 1.5652 0.1523 0.032 Uiso 1 1 calc R
C12 C 0.11929(16) 1.3683(7) 0.1936(2) 0.0226(13) Uani 1 1 d .
H12A H 0.1040 1.3994 0.2076 0.027 Uiso 1 1 calc R
C13 C 0.17862(15) 0.9136(7) 0.1735(2) 0.0171(12) Uani 1 1 d .
C14 C 0.18238(14) 1.0359(7) 0.2076(2) 0.0167(12) Uani 1 1 d .
C15 C 0.20991(16) 1.0231(7) 0.2615(2) 0.0221(13) Uani 1 1 d .
H15A H 0.2124 1.1024 0.2858 0.027 Uiso 1 1 calc R
C16 C 0.23350(16) 0.8986(8) 0.2802(2) 0.0265(14) Uani 1 1 d .
H16A H 0.2520 0.8930 0.3171 0.032 Uiso 1 1 calc R
C17 C 0.23040(18) 0.7809(8) 0.2456(3) 0.0307(15) Uani 1 1 d .
H17A H 0.2469 0.6953 0.2584 0.037 Uiso 1 1 calc R
C18 C 0.20284(16) 0.7899(7) 0.1918(2) 0.0246(13) Uani 1 1 d .
H18A H 0.2007 0.7105 0.1677 0.030 Uiso 1 1 calc R
C19 C 0.03527(15) 0.8268(6) -0.0617(2) 0.0173(12) Uani 1 1 d .
C20 C 0.02691(15) 0.8294(6) -0.0193(2) 0.0163(12) Uani 1 1 d .
C21 C -0.01006(16) 0.8083(7) -0.0320(2) 0.0212(13) Uani 1 1 d .
H21A H -0.0154 0.8088 -0.0037 0.025 Uiso 1 1 calc R
C22 C -0.03868(16) 0.7871(7) -0.0835(2) 0.0229(13) Uani 1 1 d .
H22A H -0.0634 0.7740 -0.0907 0.027 Uiso 1 1 calc R
C23 C -0.03089(16) 0.7851(7) -0.1253(2) 0.0224(13) Uani 1 1 d .
H23A H -0.0504 0.7705 -0.1612 0.027 Uiso 1 1 calc R
C24 C 0.00497(16) 0.8042(7) -0.1142(2) 0.0217(13) Uani 1 1 d .
H24A H 0.0096 0.8021 -0.1432 0.026 Uiso 1 1 calc R
C25 C 0.08482(14) 0.7685(7) 0.2304(2) 0.0169(12) Uani 1 1 d .
C26 C 0.12884(14) 1.1100(6) 0.2389(2) 0.0168(12) Uani 1 1 d .
C27 C 0.14784(15) 0.9126(7) 0.1159(2) 0.0185(12) Uani 1 1 d .
C28 C 0.05499(15) 0.8536(6) 0.0371(2) 0.0163(12) Uani 1 1 d .
C29 C 0.14263(15) 0.6899(6) -0.0386(2) 0.0172(12) Uani 1 1 d .
H29A H 0.1524 0.6308 -0.0048 0.021 Uiso 1 1 calc R
H29B H 0.1166 0.6578 -0.0628 0.021 Uiso 1 1 calc R
C30 C 0.20306(16) 0.7023(7) -0.0278(2) 0.0205(12) Uani 1 1 d .
H30A H 0.2182 0.6760 -0.0444 0.025 Uiso 1 1 calc R
H30B H 0.2133 0.6454 0.0065 0.025 Uiso 1 1 calc R
C31 C 0.18348(15) 0.9036(7) 0.0079(2) 0.0181(12) Uani 1 1 d .
H31A H 0.1850 1.0153 0.0161 0.022 Uiso 1 1 calc R
H31B H 0.1940 0.8464 0.0422 0.022 Uiso 1 1 calc R
C32 C 0.12851(16) 0.9438(7) -0.0788(2) 0.0176(12) Uani 1 1 d .
H32A H 0.1024 0.9127 -0.1028 0.021 Uiso 1 1 calc R
H32B H 0.1289 1.0563 -0.0722 0.021 Uiso 1 1 calc R
C33 C 0.14917(16) 0.7388(6) -0.1143(2) 0.0169(12) Uani 1 1 d .
H33A H 0.1232 0.7060 -0.1384 0.020 Uiso 1 1 calc R
H33B H 0.1635 0.7134 -0.1321 0.020 Uiso 1 1 calc R
C34 C 0.19031(15) 0.9546(7) -0.0675(2) 0.0193(12) Uani 1 1 d .
H34A H 0.2052 0.9318 -0.0846 0.023 Uiso 1 1 calc R
H34B H 0.1919 1.0670 -0.0603 0.023 Uiso 1 1 calc R
O1S O 0.0646(2) 1.0855(9) 0.3029(3) 0.0254(19) Uani 0.50 1 d P
O2S O 0.18991(14) 0.8460(6) 0.3497(2) 0.0417(12) Uani 1 1 d .
O3S O 0.10411(11) 1.1683(4) -0.00871(16) 0.0219(9) Uani 1 1 d .
N1S N 0.0125(3) 0.9430(11) 0.2526(5) 0.027(2) Uani 0.50 1 d P
N2S N 0.21112(16) 0.6052(8) 0.3444(2) 0.0420(15) Uani 1 1 d .
N3S N 0.05575(13) 1.3401(6) -0.0416(2) 0.0234(11) Uani 1 1 d .
C1S C 0.0411(3) 1.0298(15) 0.2601(5) 0.024(3) Uani 0.50 1 d P
H1SA H 0.0434 1.0503 0.2296 0.029 Uiso 0.50 1 calc PR
C2S C 0.0115(2) 0.8830(10) 0.2989(4) 0.045(2) Uani 1 1 d .
H2SA H 0.008(2) 0.766(12) 0.298(3) 0.067 Uiso 1 1 d .
H2SB H 0.043(2) 0.912(10) 0.319(3) 0.067 Uiso 1 1 d .
H2SC H 0.006(3) 0.908(12) 0.319(4) 0.067 Uiso 1 1 d .
C3S C 0.1872(2) 0.7253(9) 0.3246(3) 0.0452(19) Uani 1 1 d .
H3SA H 0.1668 0.7169 0.2890 0.054 Uiso 1 1 calc R
C4S C 0.2415(2) 0.6107(10) 0.3984(3) 0.051(2) Uani 1 1 d .
H4SA H 0.2402 0.7066 0.4154 0.077 Uiso 1 1 calc R
H4SB H 0.2649 0.6075 0.3984 0.077 Uiso 1 1 calc R
H4SC H 0.2401 0.5219 0.4184 0.077 Uiso 1 1 calc R
C5S C 0.2092(2) 0.4742(10) 0.3141(4) 0.065(3) Uani 1 1 d .
H5SA H 0.1875 0.4826 0.2779 0.098 Uiso 1 1 calc R
H5SB H 0.2070 0.3809 0.3316 0.098 Uiso 1 1 calc R
H5SC H 0.2318 0.4679 0.3116 0.098 Uiso 1 1 calc R
C6S C 0.07127(17) 1.2057(7) -0.0410(2) 0.0231(13) Uani 1 1 d .
H6SA H 0.0561 1.1316 -0.0673 0.028 Uiso 1 1 calc R
C7S C 0.01751(18) 1.3755(8) -0.0823(3) 0.0372(17) Uani 1 1 d .
H7SA H 0.0068 1.2877 -0.1068 0.056 Uiso 1 1 calc R
H7SB H 0.0171 1.4673 -0.1024 0.056 Uiso 1 1 calc R
H7SC H 0.0029 1.3952 -0.0648 0.056 Uiso 1 1 calc R
C8S C 0.0760(2) 1.4579(8) -0.0017(3) 0.0396(18) Uani 1 1 d .
H8SA H 0.1011 1.4205 0.0234 0.059 Uiso 1 1 calc R
H8SB H 0.0631 1.4810 0.0179 0.059 Uiso 1 1 calc R
H8SC H 0.0776 1.5518 -0.0195 0.059 Uiso 1 1 calc R
O1W O 0.17266(13) 0.3300(5) -0.05931(18) 0.0337(11) Uani 1 1 d D
H1WC H 0.1545(11) 0.291(6) -0.0841(18) 0.040 Uiso 1 1 d D
H1WD H 0.1731(16) 0.4230(14) -0.057(3) 0.040 Uiso 1 1 d D
O2W O 0.17408(13) 0.3217(6) 0.03720(19) 0.0390(12) Uani 1 1 d D
H2WC H 0.1540(10) 0.292(8) 0.031(2) 0.047 Uiso 1 1 d D
H2WD H 0.1775(16) 0.328(10) 0.0123(16) 0.047 Uiso 1 1 d D
O3W O 0.23547(17) 0.5233(7) 0.0953(2) 0.0552(15) Uani 1 1 d D
H3WC H 0.2154(9) 0.482(7) 0.083(3) 0.066 Uiso 1 1 d D
H3WD H 0.2545(10) 0.473(7) 0.109(4) 0.066 Uiso 1 1 d D

loop_
_atom_site_aniso_label
_atom_site_aniso_U_11
_atom_site_aniso_U_22
_atom_site_aniso_U_33
_atom_site_aniso_U_23
_atom_site_aniso_U_13
_atom_site_aniso_U_12
Cu1 0.0338(4) 0.0168(4) 0.0127(4) -0.0018(3) 0.0128(3) -0.0028(3)
Cu2 0.0208(4) 0.0229(4) 0.0115(4) -0.0035(3) 0.0098(3) -0.0026(3)
Cu3 0.0191(4) 0.0185(4) 0.0112(3) -0.0016(3) 0.0089(3) -0.0009(3)
O1 0.049(3) 0.0076(19) 0.018(2) -0.0017(16) 0.021(2) -0.0030(18)
O2 0.026(2) 0.027(2) 0.015(2) -0.0036(17) 0.0130(18) -0.0046(18)
O3 0.032(2) 0.021(2) 0.011(2) -0.0022(16) 0.0134(17) -0.0021(17)
O4 0.021(2) 0.034(2) 0.011(2) -0.0056(17) 0.0094(17) -0.0023(18)
O5 0.023(2) 0.027(2) 0.013(2) -0.0059(17) 0.0120(17) -0.0054(17)
O6 0.023(2) 0.021(2) 0.012(2) -0.0023(16) 0.0098(17) 0.0009(17)
N1 0.024(2) 0.014(2) 0.016(2) -0.0004(19) 0.012(2) -0.001(2)
N2 0.023(2) 0.017(2) 0.013(2) 0.0056(19) 0.013(2) 0.003(2)
N3 0.021(2) 0.017(2) 0.011(2) -0.0040(19) 0.006(2) 0.000(2)
N4 0.019(2) 0.024(3) 0.008(2) -0.0027(19) 0.0044(19) 0.001(2)
N5 0.021(2) 0.022(3) 0.016(3) 0.000(2) 0.010(2) -0.003(2)
N6 0.028(3) 0.013(2) 0.015(2) 0.0032(19) 0.013(2) 0.004(2)
N7 0.019(2) 0.015(2) 0.014(2) -0.0024(19) 0.010(2) -0.0005(19)
N8 0.026(3) 0.019(2) 0.019(3) 0.002(2) 0.017(2) 0.002(2)
C1 0.025(3) 0.016(3) 0.017(3) 0.004(2) 0.011(2) 0.008(2)
C2 0.020(3) 0.018(3) 0.019(3) -0.002(2) 0.013(2) 0.004(2)
C3 0.024(3) 0.032(4) 0.023(3) -0.003(3) 0.013(3) -0.005(3)
C4 0.027(3) 0.031(4) 0.027(4) -0.004(3) 0.016(3) -0.006(3)
C5 0.025(3) 0.022(3) 0.035(4) 0.007(3) 0.018(3) -0.001(3)
C6 0.029(3) 0.027(3) 0.019(3) 0.004(3) 0.014(3) 0.007(3)
C7 0.024(3) 0.018(3) 0.007(3) -0.001(2) 0.006(2) 0.000(2)
C8 0.016(3) 0.022(3) 0.009(3) -0.001(2) 0.003(2) -0.003(2)
C9 0.024(3) 0.030(3) 0.014(3) -0.002(3) 0.009(2) -0.008(3)
C10 0.033(3) 0.025(3) 0.018(3) 0.000(3) 0.010(3) -0.009(3)
C11 0.038(4) 0.015(3) 0.021(3) 0.004(2) 0.010(3) 0.001(3)
C12 0.022(3) 0.024(3) 0.021(3) -0.003(3) 0.010(3) -0.002(3)
C13 0.017(3) 0.027(3) 0.010(3) 0.000(2) 0.009(2) 0.001(2)
C14 0.017(3) 0.020(3) 0.016(3) -0.002(2) 0.011(2) -0.001(2)
C15 0.026(3) 0.026(3) 0.016(3) -0.003(3) 0.012(3) -0.004(3)
C16 0.020(3) 0.039(4) 0.015(3) -0.001(3) 0.005(2) 0.001(3)
C17 0.032(3) 0.035(4) 0.025(3) 0.000(3) 0.014(3) 0.014(3)
C18 0.029(3) 0.027(3) 0.021(3) -0.003(3) 0.015(3) 0.001(3)
C19 0.018(3) 0.012(3) 0.020(3) 0.000(2) 0.008(2) 0.002(2)
C20 0.021(3) 0.014(3) 0.014(3) 0.000(2) 0.009(2) -0.001(2)
C21 0.025(3) 0.023(3) 0.020(3) -0.003(2) 0.014(3) 0.003(3)
C22 0.019(3) 0.027(3) 0.026(3) -0.003(3) 0.013(3) -0.001(3)
C23 0.022(3) 0.025(3) 0.016(3) -0.001(2) 0.007(2) 0.003(3)
C24 0.032(3) 0.019(3) 0.015(3) -0.001(2) 0.013(3) 0.004(3)
C25 0.014(3) 0.023(3) 0.015(3) -0.002(2) 0.008(2) 0.005(2)
C26 0.017(3) 0.020(3) 0.013(3) 0.004(2) 0.008(2) 0.006(2)
C27 0.025(3) 0.019(3) 0.015(3) 0.000(2) 0.012(2) 0.001(2)
C28 0.021(3) 0.014(3) 0.013(3) 0.000(2) 0.008(2) 0.004(2)
C29 0.024(3) 0.014(3) 0.015(3) 0.003(2) 0.011(2) 0.003(2)
C30 0.026(3) 0.022(3) 0.015(3) 0.006(2) 0.012(3) 0.007(3)
C31 0.024(3) 0.017(3) 0.017(3) -0.005(2) 0.013(2) -0.005(2)
C32 0.027(3) 0.017(3) 0.014(3) 0.002(2) 0.015(2) 0.002(2)
C33 0.025(3) 0.015(3) 0.014(3) 0.001(2) 0.012(2) 0.002(2)
C34 0.026(3) 0.019(3) 0.019(3) 0.001(2) 0.016(3) 0.001(2)
O1S 0.027(4) 0.022(4) 0.020(5) 0.000(4) 0.006(4) -0.004(4)
O2S 0.058(3) 0.036(3) 0.037(3) -0.003(2) 0.028(3) 0.005(2)
O3S 0.025(2) 0.015(2) 0.025(2) -0.0027(17) 0.0126(19) -0.0019(17)
N1S 0.024(6) 0.020(5) 0.034(6) -0.002(5) 0.011(6) -0.003(4)
N2S 0.040(3) 0.047(4) 0.036(4) -0.002(3) 0.017(3) 0.002(3)
N3S 0.025(3) 0.022(3) 0.023(3) 0.004(2) 0.012(2) 0.000(2)
C1S 0.025(6) 0.033(7) 0.018(6) -0.003(5) 0.014(5) 0.001(6)
C2S 0.056(5) 0.035(4) 0.053(5) 0.002(4) 0.035(4) -0.006(4)
C3S 0.046(4) 0.040(4) 0.044(5) -0.003(4) 0.018(4) 0.008(4)
C4S 0.051(5) 0.042(5) 0.047(5) 0.005(4) 0.015(4) 0.005(4)
C5S 0.054(5) 0.044(5) 0.090(7) -0.011(5) 0.031(5) 0.007(4)
C6S 0.030(3) 0.019(3) 0.027(3) -0.002(3) 0.019(3) 0.000(3)
C7S 0.035(4) 0.029(4) 0.045(4) 0.010(3) 0.018(3) -0.001(3)
C8S 0.044(4) 0.024(4) 0.042(4) -0.003(3) 0.015(3) 0.009(3)
O1W 0.048(3) 0.017(2) 0.026(3) -0.0049(19) 0.011(2) 0.001(2)
O2W 0.036(3) 0.046(3) 0.035(3) 0.001(2) 0.018(2) -0.010(2)
O3W 0.066(4) 0.055(4) 0.042(3) 0.012(3) 0.026(3) -0.005(3)

loop_
_atom_type_symbol
_atom_type_description
_atom_type_scat_dispersion_real
_atom_type_scat_dispersion_imag
_atom_type_scat_source
C C 0.0033 0.0016 'International Tables Vol C Tables 4.2.6.8 and 6.1.1.4'
H H 0.0000 0.0000 'International Tables Vol C Tables 4.2.6.8 and 6.1.1.4'
Cu Cu 0.3201 1.2651 'International Tables Vol C Tables 4.2.6.8 and 6.1.1.4'
N N 0.0061 0.0033 'International Tables Vol C Tables 4.2.6.8 and 6.1.1.4'
O O 0.0106 0.0060 'International Tables Vol C Tables 4.2.6.8 and 6.1.1.4'

loop_
_geom_angle_atom_site_label_1
_geom_angle_atom_site_label_2
_geom_angle_atom_site_label_3
_geom_angle
_geom_angle_site_symmetry_1
_geom_angle_site_symmetry_3
O1 Cu1 N1 92.27(18) . .
O1 Cu1 O3 172.82(17) . .
N1 Cu1 O3 81.37(18) . .
O1 Cu1 N8 92.70(17) . 6_576
N1 Cu1 N8 173.4(2) . 6_576
O3 Cu1 N8 93.40(17) . 6_576
O5 Cu2 O2 92.92(16) . .
O5 Cu2 N2 157.89(17) . .
O2 Cu2 N2 82.07(17) . .
O5 Cu2 N3 82.34(17) . .
O2 Cu2 N3 148.33(18) . .
N2 Cu2 N3 112.91(18) . .
O6 Cu3 N4 93.50(17) . .
O6 Cu3 O4 167.31(17) . .
N4 Cu3 O4 81.57(17) . .
O6 Cu3 N7 91.01(17) . .
N4 Cu3 N7 168.48(19) . .
O4 Cu3 N7 91.80(17) . .
O6 Cu3 O3S 94.73(15) . .
N4 Cu3 O3S 93.31(18) . .
O4 Cu3 O3S 97.21(16) . .
N7 Cu3 O3S 96.88(16) . .
C1 O1 Cu1 126.6(4) . .
C25 O2 Cu2 111.9(4) . .
C26 O3 Cu1 110.6(3) . .
C27 O4 Cu3 110.7(3) . .
C28 O5 Cu2 112.5(3) . .
C19 O6 Cu3 125.4(3) . .
C25 N1 N2 113.2(4) . .
C25 N1 Cu1 131.8(4) . .
N2 N1 Cu1 114.3(3) . .
C26 N2 N1 109.7(4) . .
C26 N2 Cu2 139.6(4) . .
N1 N2 Cu2 110.4(3) . .
C27 N3 N4 110.5(5) . .
C27 N3 Cu2 138.5(4) . .
N4 N3 Cu2 109.6(3) . .
C28 N4 N3 114.1(5) . .
C28 N4 Cu3 130.5(4) . .
N3 N4 Cu3 113.5(3) . .
C34 N5 C31 109.3(4) . .
C34 N5 C30 109.4(4) . .
C31 N5 C30 107.3(4) . .
C29 N6 C30 109.1(4) . .
C29 N6 C33 108.5(4) . .
C30 N6 C33 109.5(4) . .
C31 N7 C32 108.4(4) . .
C31 N7 C29 107.3(4) . .
C32 N7 C29 107.5(4) . .
C31 N7 Cu3 113.5(3) . .
C32 N7 Cu3 111.6(3) . .
C29 N7 Cu3 108.3(3) . .
C32 N8 C33 107.3(4) . .
C32 N8 C34 108.3(4) . .
C33 N8 C34 107.2(4) . .
C32 N8 Cu1 111.4(3) . 6_575
C33 N8 Cu1 110.8(3) . 6_575
C34 N8 Cu1 111.6(3) . 6_575
O1 C1 C6 117.6(5) . .
O1 C1 C2 125.4(5) . .
C6 C1 C2 117.0(5) . .
C3 C2 C1 118.6(5) . .
C3 C2 C25 117.6(5) . .
C1 C2 C25 123.8(5) . .
C4 C3 C2 122.8(6) . .
C4 C3 H3A 118.6 . .
C2 C3 H3A 118.6 . .
C3 C4 C5 119.0(6) . .
C3 C4 H4A 120.5 . .
C5 C4 H4A 120.5 . .
C6 C5 C4 119.8(6) . .
C6 C5 H5A 120.1 . .
C4 C5 H5A 120.1 . .
C5 C6 C1 122.7(6) . .
C5 C6 H6A 118.6 . .
C1 C6 H6A 118.6 . .
C8 C7 C12 121.1(5) . .
C8 C7 C26 118.4(5) . .
C12 C7 C26 120.5(5) . .
C7 C8 C9 117.8(5) . .
C7 C8 C14 121.0(5) . .
C9 C8 C14 121.0(5) . .
C10 C9 C8 120.7(6) . .
C10 C9 H9A 119.7 . .
C8 C9 H9A 119.7 . .
C11 C10 C9 120.7(6) . .
C11 C10 H10A 119.7 . .
C9 C10 H10A 119.7 . .
C10 C11 C12 120.6(6) . .
C10 C11 H11A 119.7 . .
C12 C11 H11A 119.7 . .
C11 C12 C7 119.1(6) . .
C11 C12 H12A 120.5 . .
C7 C12 H12A 120.5 . .
C18 C13 C14 121.0(5) . .
C18 C13 C27 118.1(5) . .
C14 C13 C27 120.8(5) . .
C15 C14 C13 117.5(5) . .
C15 C14 C8 120.0(5) . .
C13 C14 C8 122.4(5) . .
C16 C15 C14 121.6(6) . .
C16 C15 H15A 119.2 . .
C14 C15 H15A 119.2 . .
C15 C16 C17 120.3(6) . .
C15 C16 H16A 119.8 . .
C17 C16 H16A 119.8 . .
C16 C17 C18 119.2(6) . .
C16 C17 H17A 120.4 . .
C18 C17 H17A 120.4 . .
C13 C18 C17 120.3(6) . .
C13 C18 H18A 119.9 . .
C17 C18 H18A 119.9 . .
O6 C19 C24 117.3(5) . .
O6 C19 C20 126.2(5) . .
C24 C19 C20 116.6(5) . .
C21 C20 C19 119.0(5) . .
C21 C20 C28 117.6(5) . .
C19 C20 C28 123.4(5) . .
C22 C21 C20 122.7(5) . .
C22 C21 H21A 118.7 . .
C20 C21 H21A 118.7 . .
C21 C22 C23 118.9(5) . .
C21 C22 H22A 120.6 . .
C23 C22 H22A 120.6 . .
C24 C23 C22 119.9(5) . .
C24 C23 H23A 120.0 . .
C22 C23 H23A 120.0 . .
C23 C24 C19 123.0(5) . .
C23 C24 H24A 118.5 . .
C19 C24 H24A 118.5 . .
O2 C25 N1 121.6(5) . .
O2 C25 C2 119.2(5) . .
N1 C25 C2 119.1(5) . .
O3 C26 N2 123.6(5) . .
O3 C26 C7 118.9(5) . .
N2 C26 C7 117.5(5) . .
O4 C27 N3 123.6(5) . .
O4 C27 C13 117.8(5) . .
N3 C27 C13 118.5(5) . .
O5 C28 N4 120.7(5) . .
O5 C28 C20 119.8(5) . .
N4 C28 C20 119.5(5) . .
N6 C29 N7 111.6(4) . .
N6 C29 H29A 109.3 . .
N7 C29 H29A 109.3 . .
N6 C29 H29B 109.3 . .
N7 C29 H29B 109.3 . .
H29A C29 H29B 108.0 . .
N6 C30 N5 111.6(4) . .
N6 C30 H30A 109.3 . .
N5 C30 H30A 109.3 . .
N6 C30 H30B 109.3 . .
N5 C30 H30B 109.3 . .
H30A C30 H30B 108.0 . .
N5 C31 N7 112.6(4) . .
N5 C31 H31A 109.1 . .
N7 C31 H31A 109.1 . .
N5 C31 H31B 109.1 . .
N7 C31 H31B 109.1 . .
H31A C31 H31B 107.8 . .
N8 C32 N7 111.8(4) . .
N8 C32 H32A 109.3 . .
N7 C32 H32A 109.3 . .
N8 C32 H32B 109.3 . .
N7 C32 H32B 109.3 . .
H32A C32 H32B 107.9 . .
N6 C33 N8 111.6(4) . .
N6 C33 H33A 109.3 . .
N8 C33 H33A 109.3 . .
N6 C33 H33B 109.3 . .
N8 C33 H33B 109.3 . .
H33A C33 H33B 108.0 . .
N5 C34 N8 111.8(4) . .
N5 C34 H34A 109.3 . .
N8 C34 H34A 109.3 . .
N5 C34 H34B 109.3 . .
N8 C34 H34B 109.3 . .
H34A C34 H34B 107.9 . .
C6S O3S Cu3 113.6(4) . .
N1S N1S C1S 145.6(7) 2 .
N1S N1S C2S 72.7(12) 2 2
C1S N1S C2S 118.6(10) . 2
N1S N1S C2S 67.6(12) 2 .
C1S N1S C2S 119.5(10) . .
C2S N1S C2S 120.4(9) 2 .
C3S N2S C5S 124.0(7) . .
C3S N2S C4S 119.5(7) . .
C5S N2S C4S 116.5(7) . .
C6S N3S C8S 121.4(5) . .
C6S N3S C7S 121.5(5) . .
C8S N3S C7S 117.1(5) . .
O1S C1S N1S 125.6(12) . .
O1S C1S H1SA 117.2 . .
N1S C1S H1SA 117.2 . .
N1S C2S N1S 39.8(8) 2 .
N1S C2S H2SA 109(5) 2 .
N1S C2S H2SA 113(5) . .
N1S C2S H2SB 118(4) 2 .
N1S C2S H2SB 80(4) . .
H2SA C2S H2SB 109(6) . .
N1S C2S H2SC 112(8) 2 .
N1S C2S H2SC 140(8) . .
H2SA C2S H2SC 102(9) . .
H2SB C2S H2SC 106(8) . .
O2S C3S N2S 124.8(7) . .
O2S C3S H3SA 117.6 . .
N2S C3S H3SA 117.6 . .
N2S C4S H4SA 109.5 . .
N2S C4S H4SB 109.5 . .
H4SA C4S H4SB 109.5 . .
N2S C4S H4SC 109.5 . .
H4SA C4S H4SC 109.5 . .
H4SB C4S H4SC 109.5 . .
N2S C5S H5SA 109.5 . .
N2S C5S H5SB 109.5 . .
H5SA C5S H5SB 109.5 . .
N2S C5S H5SC 109.5 . .
H5SA C5S H5SC 109.5 . .
H5SB C5S H5SC 109.5 . .
O3S C6S N3S 125.5(6) . .
O3S C6S H6SA 117.2 . .
N3S C6S H6SA 117.2 . .
N3S C7S H7SA 109.5 . .
N3S C7S H7SB 109.5 . .
H7SA C7S H7SB 109.5 . .
N3S C7S H7SC 109.5 . .
H7SA C7S H7SC 109.5 . .
H7SB C7S H7SC 109.5 . .
N3S C8S H8SA 109.5 . .
N3S C8S H8SB 109.5 . .
H8SA C8S H8SB 109.5 . .
N3S C8S H8SC 109.5 . .
H8SA C8S H8SC 109.5 . .
H8SB C8S H8SC 109.5 . .
H1WC O1W H1WD 117(3) . .
H2WC O2W H2WD 118(3) . .
H3WC O3W H3WD 121(3) . .

loop_
_geom_bond_atom_site_label_1
_geom_bond_atom_site_label_2
_geom_bond_distance
_geom_bond_site_symmetry_2
Cu1 O1 1.902(4) .
Cu1 N1 1.907(5) .
Cu1 O3 1.971(4) .
Cu1 N8 2.043(5) 6_576
Cu2 O5 1.924(4) .
Cu2 O2 1.943(4) .
Cu2 N2 1.961(5) .
Cu2 N3 1.967(5) .
Cu3 O6 1.901(4) .
Cu3 N4 1.910(5) .
Cu3 O4 1.957(4) .
Cu3 N7 2.036(4) .
Cu3 O3S 2.388(4) .
O1 C1 1.325(7) .
O2 C25 1.288(7) .
O3 C26 1.278(7) .
O4 C27 1.282(7) .
O5 C28 1.299(7) .
O6 C19 1.320(7) .
N1 C25 1.319(7) .
N1 N2 1.420(6) .
N2 C26 1.327(7) .
N3 C27 1.305(7) .
N3 N4 1.419(6) .
N4 C28 1.311(7) .
N5 C34 1.454(7) .
N5 C31 1.460(7) .
N5 C30 1.484(7) .
N6 C29 1.460(7) .
N6 C30 1.464(7) .
N6 C33 1.466(7) .
N7 C31 1.492(7) .
N7 C32 1.492(7) .
N7 C29 1.502(7) .
N8 C32 1.488(7) .
N8 C33 1.511(7) .
N8 C34 1.512(7) .
N8 Cu1 2.043(5) 6_575
C1 C6 1.417(8) .
C1 C2 1.432(8) .
C2 C3 1.408(8) .
C2 C25 1.462(8) .
C3 C4 1.367(9) .
C3 H3A 0.9500 .
C4 C5 1.404(9) .
C4 H4A 0.9500 .
C5 C6 1.372(9) .
C5 H5A 0.9500 .
C6 H6A 0.9500 .
C7 C8 1.396(8) .
C7 C12 1.404(8) .
C7 C26 1.497(8) .
C8 C9 1.407(8) .
C8 C14 1.468(8) .
C9 C10 1.377(9) .
C9 H9A 0.9500 .
C10 C11 1.373(9) .
C10 H10A 0.9500 .
C11 C12 1.380(9) .
C11 H11A 0.9500 .
C12 H12A 0.9500 .
C13 C18 1.381(8) .
C13 C14 1.400(8) .
C13 C27 1.502(8) .
C14 C15 1.396(8) .
C15 C16 1.372(9) .
C15 H15A 0.9500 .
C16 C17 1.387(9) .
C16 H16A 0.9500 .
C17 C18 1.391(9) .
C17 H17A 0.9500 .
C18 H18A 0.9500 .
C19 C24 1.415(8) .
C19 C20 1.432(8) .
C20 C21 1.406(8) .
C20 C28 1.464(8) .
C21 C22 1.370(8) .
C21 H21A 0.9500 .
C22 C23 1.400(8) .
C22 H22A 0.9500 .
C23 C24 1.373(8) .
C23 H23A 0.9500 .
C24 H24A 0.9500 .
C29 H29A 0.9900 .
C29 H29B 0.9900 .
C30 H30A 0.9900 .
C30 H30B 0.9900 .
C31 H31A 0.9900 .
C31 H31B 0.9900 .
C32 H32A 0.9900 .
C32 H32B 0.9900 .
C33 H33A 0.9900 .
C33 H33B 0.9900 .
C34 H34A 0.9900 .
C34 H34B 0.9900 .
O1S C1S 1.224(14) .
O2S C3S 1.242(9) .
O3S C6S 1.249(7) .
N1S N1S 0.974(19) 2
N1S C1S 1.332(15) .
N1S C2S 1.408(14) 2
N1S C2S 1.454(14) .
N2S C3S 1.352(10) .
N2S C5S 1.410(10) .
N2S C4S 1.430(9) .
N3S C6S 1.327(8) .
N3S C8S 1.448(8) .
N3S C7S 1.458(8) .
C1S H1SA 0.9500 .
C2S N1S 1.408(14) 2
C2S H2SA 1.02(10) .
C2S H2SB 1.16(9) .
C2S H2SC 0.77(10) .
C3S H3SA 0.9500 .
C4S H4SA 0.9800 .
C4S H4SB 0.9800 .
C4S H4SC 0.9800 .
C5S H5SA 0.9800 .
C5S H5SB 0.9800 .
C5S H5SC 0.9800 .
C6S H6SA 0.9500 .
C7S H7SA 0.9800 .
C7S H7SB 0.9800 .
C7S H7SC 0.9800 .
C8S H8SA 0.9800 .
C8S H8SB 0.9800 .
C8S H8SC 0.9800 .
O1W H1WC 0.809(10) .
O1W H1WD 0.806(10) .
O2W H2WC 0.809(10) .
O2W H2WD 0.803(10) .
O3W H3WC 0.808(10) .
O3W H3WD 0.809(10) .

loop_
_geom_hbond_atom_site_label_D
_geom_hbond_atom_site_label_H
_geom_hbond_atom_site_label_A
_geom_hbond_distance_DH
_geom_hbond_distance_HA
_geom_hbond_distance_DA
_geom_hbond_angle_DHA
_geom_hbond_site_symmetry_A
O1W H1WC O1 0.809(10) 1.965(16) 2.767(6) 171(7) 6_565
O1W H1WD N6 0.806(10) 2.020(17) 2.817(6) 170(6) .
O2W H2WC O3S 0.809(10) 2.09(2) 2.852(6) 156(5) 1_545
O2W H2WD O1W 0.803(10) 1.97(2) 2.759(7) 166(6) .
O3W H3WD O2S 0.809(10) 2.287(13) 3.094(8) 176(7) 4_545
O3W H3WC O2W 0.808(10) 2.08(3) 2.843(7) 156(7) .

loop_
_geom_torsion_atom_site_label_1
_geom_torsion_atom_site_label_2
_geom_torsion_atom_site_label_3
_geom_torsion_atom_site_label_4
_geom_torsion
_geom_torsion_site_symmetry_1
_geom_torsion_site_symmetry_4
N1 Cu1 O1 C1 -9.3(5) . .
O3 Cu1 O1 C1 18.3(16) . .
N8 Cu1 O1 C1 166.4(4) 6_576 .
O5 Cu2 O2 C25 -165.8(4) . .
N2 Cu2 O2 C25 -7.4(4) . .
N3 Cu2 O2 C25 114.1(4) . .
O1 Cu1 O3 C26 -33.1(15) . .
N1 Cu1 O3 C26 -5.2(4) . .
N8 Cu1 O3 C26 178.9(4) 6_576 .
O6 Cu3 O4 C27 -68.6(9) . .
N4 Cu3 O4 C27 -0.8(4) . .
N7 Cu3 O4 C27 -171.3(4) . .
O3S Cu3 O4 C27 91.5(4) . .
O2 Cu2 O5 C28 -155.2(4) . .
N2 Cu2 O5 C28 128.7(5) . .
N3 Cu2 O5 C28 -6.7(4) . .
N4 Cu3 O6 C19 5.1(4) . .
O4 Cu3 O6 C19 71.7(9) . .
N7 Cu3 O6 C19 174.5(4) . .
O3S Cu3 O6 C19 -88.5(4) . .
O1 Cu1 N1 C25 11.0(5) . .
O3 Cu1 N1 C25 -165.7(5) . .
N8 Cu1 N1 C25 -128.0(15) 6_576 .
O1 Cu1 N1 N2 -179.0(3) . .
O3 Cu1 N1 N2 4.4(3) . .
N8 Cu1 N1 N2 42.1(18) 6_576 .
C25 N1 N2 C26 169.1(4) . .
Cu1 N1 N2 C26 -2.8(5) . .
C25 N1 N2 Cu2 -6.4(5) . .
Cu1 N1 N2 Cu2 -178.3(2) . .
O5 Cu2 N2 C26 -87.9(7) . .
O2 Cu2 N2 C26 -166.0(6) . .
N3 Cu2 N2 C26 43.0(6) . .
O5 Cu2 N2 N1 85.5(6) . .
O2 Cu2 N2 N1 7.4(3) . .
N3 Cu2 N2 N1 -143.5(3) . .
O5 Cu2 N3 C27 -157.9(6) . .
O2 Cu2 N3 C27 -74.8(7) . .
N2 Cu2 N3 C27 38.8(6) . .
O5 Cu2 N3 N4 7.1(3) . .
O2 Cu2 N3 N4 90.2(4) . .
N2 Cu2 N3 N4 -156.2(3) . .
C27 N3 N4 C28 162.8(5) . .
Cu2 N3 N4 C28 -6.6(5) . .
C27 N3 N4 Cu3 -3.2(6) . .
Cu2 N3 N4 Cu3 -172.6(2) . .
O6 Cu3 N4 C28 7.3(5) . .
O4 Cu3 N4 C28 -160.9(5) . .
N7 Cu3 N4 C28 -105.6(10) . .
O3S Cu3 N4 C28 102.3(5) . .
O6 Cu3 N4 N3 170.4(4) . .
O4 Cu3 N4 N3 2.2(4) . .
N7 Cu3 N4 N3 57.5(11) . .
O3S Cu3 N4 N3 -94.6(4) . .
O6 Cu3 N7 C31 174.6(4) . .
N4 Cu3 N7 C31 -72.3(10) . .
O4 Cu3 N7 C31 -17.8(4) . .
O3S Cu3 N7 C31 79.7(4) . .
O6 Cu3 N7 C32 51.8(4) . .
N4 Cu3 N7 C32 164.9(8) . .
O4 Cu3 N7 C32 -140.6(4) . .
O3S Cu3 N7 C32 -43.1(4) . .
O6 Cu3 N7 C29 -66.4(3) . .
N4 Cu3 N7 C29 46.8(11) . .
O4 Cu3 N7 C29 101.3(3) . .
O3S Cu3 N7 C29 -161.2(3) . .
Cu1 O1 C1 C6 -172.9(4) . .
Cu1 O1 C1 C2 7.3(8) . .
O1 C1 C2 C3 178.5(5) . .
C6 C1 C2 C3 -1.2(8) . .
O1 C1 C2 C25 -2.5(9) . .
C6 C1 C2 C25 177.8(5) . .
C1 C2 C3 C4 0.4(9) . .
C25 C2 C3 C4 -178.6(5) . .
C2 C3 C4 C5 0.1(9) . .
C3 C4 C5 C6 0.2(9) . .
C4 C5 C6 C1 -1.1(9) . .
O1 C1 C6 C5 -178.2(5) . .
C2 C1 C6 C5 1.6(8) . .
C12 C7 C8 C9 -4.2(8) . .
C26 C7 C8 C9 176.1(5) . .
C12 C7 C8 C14 170.3(5) . .
C26 C7 C8 C14 -9.4(8) . .
C7 C8 C9 C10 1.8(8) . .
C14 C8 C9 C10 -172.7(5) . .
C8 C9 C10 C11 1.4(9) . .
C9 C10 C11 C12 -2.2(9) . .
C10 C11 C12 C7 -0.1(9) . .
C8 C7 C12 C11 3.4(8) . .
C26 C7 C12 C11 -176.9(5) . .
C18 C13 C14 C15 -4.1(8) . .
C27 C13 C14 C15 175.2(5) . .
C18 C13 C14 C8 172.0(5) . .
C27 C13 C14 C8 -8.7(8) . .
C7 C8 C14 C15 -65.4(7) . .
C9 C8 C14 C15 108.9(6) . .
C7 C8 C14 C13 118.6(6) . .
C9 C8 C14 C13 -67.1(7) . .
C13 C14 C15 C16 2.6(8) . .
C8 C14 C15 C16 -173.6(5) . .
C14 C15 C16 C17 -0.2(9) . .
C15 C16 C17 C18 -0.7(10) . .
C14 C13 C18 C17 3.3(9) . .
C27 C13 C18 C17 -176.1(6) . .
C16 C17 C18 C13 -0.8(10) . .
Cu3 O6 C19 C24 171.8(4) . .
Cu3 O6 C19 C20 -9.6(8) . .
O6 C19 C20 C21 -178.0(5) . .
C24 C19 C20 C21 0.6(8) . .
O6 C19 C20 C28 2.2(9) . .
C24 C19 C20 C28 -179.2(5) . .
C19 C20 C21 C22 -0.8(9) . .
C28 C20 C21 C22 179.0(5) . .
C20 C21 C22 C23 0.5(9) . .
C21 C22 C23 C24 0.0(9) . .
C22 C23 C24 C19 -0.2(9) . .
O6 C19 C24 C23 178.6(5) . .
C20 C19 C24 C23 -0.1(8) . .
Cu2 O2 C25 N1 6.2(6) . .
Cu2 O2 C25 C2 -174.1(4) . .
N2 N1 C25 O2 0.2(7) . .
Cu1 N1 C25 O2 170.4(4) . .
N2 N1 C25 C2 -179.5(4) . .
Cu1 N1 C25 C2 -9.4(8) . .
C3 C2 C25 O2 2.4(8) . .
C1 C2 C25 O2 -176.6(5) . .
C3 C2 C25 N1 -177.9(5) . .
C1 C2 C25 N1 3.1(8) . .
Cu1 O3 C26 N2 5.5(6) . .
Cu1 O3 C26 C7 -176.0(4) . .
N1 N2 C26 O3 -2.0(7) . .
Cu2 N2 C26 O3 171.5(4) . .
N1 N2 C26 C7 179.5(4) . .
Cu2 N2 C26 C7 -7.0(8) . .
C8 C7 C26 O3 116.6(6) . .
C12 C7 C26 O3 -63.1(7) . .
C8 C7 C26 N2 -64.8(7) . .
C12 C7 C26 N2 115.5(6) . .
Cu3 O4 C27 N3 -1.0(7) . .
Cu3 O4 C27 C13 176.9(4) . .
N4 N3 C27 O4 2.8(8) . .
Cu2 N3 C27 O4 167.7(4) . .
N4 N3 C27 C13 -175.1(5) . .
Cu2 N3 C27 C13 -10.2(9) . .
C18 C13 C27 O4 -60.5(7) . .
C14 C13 C27 O4 120.2(6) . .
C18 C13 C27 N3 117.5(6) . .
C14 C13 C27 N3 -61.9(7) . .
Cu2 O5 C28 N4 4.9(6) . .
Cu2 O5 C28 C20 -176.0(4) . .
N3 N4 C28 O5 1.3(7) . .
Cu3 N4 C28 O5 164.3(4) . .
N3 N4 C28 C20 -177.7(5) . .
Cu3 N4 C28 C20 -14.7(8) . .
C21 C20 C28 O5 11.3(8) . .
C19 C20 C28 O5 -168.9(5) . .
C21 C20 C28 N4 -169.6(5) . .
C19 C20 C28 N4 10.2(8) . .
C30 N6 C29 N7 58.7(6) . .
C33 N6 C29 N7 -60.6(6) . .
C31 N7 C29 N6 -56.9(5) . .
C32 N7 C29 N6 59.5(5) . .
Cu3 N7 C29 N6 -179.7(3) . .
C29 N6 C30 N5 -60.2(5) . .
C33 N6 C30 N5 58.5(6) . .
C34 N5 C30 N6 -58.6(6) . .
C31 N5 C30 N6 59.9(6) . .
C34 N5 C31 N7 58.8(6) . .
C30 N5 C31 N7 -59.7(6) . .
C32 N7 C31 N5 -57.5(6) . .
C29 N7 C31 N5 58.3(6) . .
Cu3 N7 C31 N5 178.0(4) . .
C33 N8 C32 N7 58.4(6) . .
C34 N8 C32 N7 -57.0(6) . .
Cu1 N8 C32 N7 179.9(3) 6_575 .
C31 N7 C32 N8 56.8(6) . .
C29 N7 C32 N8 -58.9(6) . .
Cu3 N7 C32 N8 -177.5(3) . .
C29 N6 C33 N8 60.2(6) . .
C30 N6 C33 N8 -58.8(6) . .
C32 N8 C33 N6 -58.8(6) . .
C34 N8 C33 N6 57.4(5) . .
Cu1 N8 C33 N6 179.3(3) 6_575 .
C31 N5 C34 N8 -58.5(6) . .
C30 N5 C34 N8 58.7(6) . .
C32 N8 C34 N5 57.9(6) . .
C33 N8 C34 N5 -57.7(5) . .
Cu1 N8 C34 N5 -179.1(3) 6_575 .
O6 Cu3 O3S C6S 21.6(4) . .
N4 Cu3 O3S C6S -72.2(4) . .
O4 Cu3 O3S C6S -154.1(4) . .
N7 Cu3 O3S C6S 113.2(4) . .
N1S N1S C1S O1S 81(4) 2 .
C2S N1S C1S O1S -177.8(11) 2 .
C2S N1S C1S O1S -11.9(18) . .
C1S N1S C2S N1S 142.4(10) . 2
C2S N1S C2S N1S -52.0(11) 2 2
C5S N2S C3S O2S -175.0(8) . .
C4S N2S C3S O2S 2.1(12) . .
Cu3 O3S C6S N3S 151.1(5) . .
C8S N3S C6S O3S -2.8(9) . .
C7S N3S C6S O3S 177.6(6) . .
